data_4305629
loop_
_publ_author_name
'Ahmed M. A. Boshaala'
'Stephen J. Simpson'
'Jochen Autschbach'
'Shaohui Zheng'

_publ_contact_author_address
;School of Biosciences,
216B Geoffrey Pope Building,
University of Exeter,
Stocker Road,
Exeter.  EX4 4QD
United Kingdom
;
_publ_contact_author_email S.J.Simpson@exeter.ac.uk
_publ_contact_author_fax '44 (0)1392 263434'
_publ_contact_author_name 'Dr. S.J. Simpson'
_publ_contact_author_phone '44 (0)1392 263427'
_publ_section_title
;
Synthesis and Characterization of the Trihalophosphine Compounds of
Ruthenium [RuX2(\h6-cymene)(PY3)] (X = Cl, Br, Y = F, Cl, Br) and the
Related PF2(NMe2) and P(NMe2)3 Compounds; Multinuclear NMR Spectroscopy and
the X-ray Single Crystal Structures of [RuBr2(\h6-cymene)(PF3)],
[RuBr2(\h6-cymene)(PF2{NMe2})], and [RuI2(\h6-cymene)(P{NMe2}3)]
;
_journal_name_full 'Inorganic Chemistry'
_journal_page_first 9279
_journal_page_last 9292
_journal_paper_doi 10.1021/ic800611h
_journal_volume 47
_journal_year 2008
_chemical_compound_source synthetic
_chemical_formula_sum 'C16 H32 I2 N3 P Ru'
_chemical_formula_weight 652.29
_space_group_IT_number 14
_symmetry_cell_setting monoclinic
_symmetry_Int_Tables_number 14
_symmetry_space_group_name_Hall '-P 2ybc'
_symmetry_space_group_name_H-M 'P 1 21/c 1'
_atom_sites_solution_hydrogens geom
_atom_sites_solution_primary direct
_atom_sites_solution_secondary difmap
_audit_creation_method SHELXL
_cell_angle_alpha 90.00
_cell_angle_beta 103.664(7)
_cell_angle_gamma 90.00
_cell_formula_units_Z 4
_cell_length_a 9.6415(7)
_cell_length_b 15.1527(11)
_cell_length_c 15.666(2)
_cell_measurement_reflns_used 27
_cell_measurement_temperature 294(2)
_cell_measurement_theta_max 13.44
_cell_measurement_theta_min 7.37
_cell_volume 2223.9(4)
_computing_cell_refinement 'Siemens XSCANS'
_computing_data_collection 'Siemens XSCANS'
_computing_data_reduction 'Siemens SHELXTL'
_computing_molecular_graphics 'Siemens SHELXTL'
_computing_publication_material 'Siemens SHELXTL'
_computing_structure_refinement 'SHELXL-93 (Sheldrick, 1993)'
_computing_structure_solution 'SHELXS-86 (Sheldrick, 1990)'
_diffrn_ambient_temperature 294(2)
_diffrn_measured_fraction_theta_full 0.997
_diffrn_measured_fraction_theta_max 0.997
_diffrn_measurement_device 'Siemens P4'
_diffrn_measurement_method '2\q/\w scans'
_diffrn_radiation_monochromator graphite
_diffrn_radiation_probe x-ray
_diffrn_radiation_type MoK\a
_diffrn_radiation_wavelength 0.71073
_diffrn_reflns_av_R_equivalents 0.0326
_diffrn_reflns_av_sigmaI/netI 0.0434
_diffrn_reflns_limit_h_max 1
_diffrn_reflns_limit_h_min -12
_diffrn_reflns_limit_k_max 20
_diffrn_reflns_limit_k_min -1
_diffrn_reflns_limit_l_max 21
_diffrn_reflns_limit_l_min -20
_diffrn_reflns_number 7056
_diffrn_reflns_theta_full 27.50
_diffrn_reflns_theta_max 28.50
_diffrn_reflns_theta_min 1.90
_diffrn_source 'fine-focus sealed tube'
_diffrn_source_type 'Siemens P4'
_diffrn_standards_decay_% 1.5
_diffrn_standards_interval_count 147
_diffrn_standards_number 3
_exptl_absorpt_coefficient_mu 3.556
_exptl_absorpt_correction_T_max 0.9506
_exptl_absorpt_correction_T_min 0.6363
_exptl_absorpt_correction_type empirical
_exptl_crystal_colour red-black
_exptl_crystal_density_diffrn 1.948
_exptl_crystal_density_method 'not measured'
_exptl_crystal_description rhomb
_exptl_crystal_F_000 1256
_exptl_crystal_size_max 0.30
_exptl_crystal_size_mid 0.25
_exptl_crystal_size_min 0.25
_refine_diff_density_max 0.562
_refine_diff_density_min -1.284
_refine_diff_density_rms 0.168
_refine_ls_extinction_method none
_refine_ls_goodness_of_fit_all 1.080
_refine_ls_goodness_of_fit_obs 1.128
_refine_ls_hydrogen_treatment mixed
_refine_ls_matrix_type full
_refine_ls_number_parameters 208
_refine_ls_number_reflns 5617
_refine_ls_number_restraints 0
_refine_ls_restrained_S_all 1.082
_refine_ls_restrained_S_obs 1.128
_refine_ls_R_factor_all 0.0525
_refine_ls_R_factor_obs 0.0366
_refine_ls_shift/esd_max 0.002
_refine_ls_shift/esd_mean 0.000
_refine_ls_structure_factor_coef Fsqd
_refine_ls_weighting_details 'w=1/[\s^2^(Fo^2^)+(0.0367P)^2^+0.8845P] where P=(Fo^2^+2Fc^2^)/3'
_refine_ls_weighting_scheme calc
_refine_ls_wR_factor_all 0.0859
_refine_ls_wR_factor_obs 0.0796
_reflns_number_observed 4474
_reflns_number_total 5619
_reflns_observed_criterion >2sigma(I)
_cod_data_source_file ic800611h_si_001_1.cif
_cod_data_source_block Compound_16
_cod_depositor_comments
;
The following automatic conversions were performed:

'_refine_ls_weighting_scheme' value 'calc
w=1/[\s^2^(Fo^2^)+(0.0367P)^2^+0.8845P] where P=(Fo^2^+2Fc^2^)/3' was
changed to 'calc'. New tag '_refine_ls_weighting_details' was
created. The value of the new tag was set to
'w=1/[\s^2^(Fo^2^)+(0.0367P)^2^+0.8845P] where P=(Fo^2^+2Fc^2^)/3'.

Automatic conversion script
Id: cif_fix_values 3143 2015-03-26 13:38:13Z robertas 
;
_cod_original_cell_volume 2223.9(3)
_cod_original_sg_symbol_H-M 'P 21/c'
_cod_database_code 4305629

loop_
_symmetry_equiv_pos_as_xyz
'x, y, z'
'-x, y+1/2, -z+1/2'
'-x, -y, -z'
'x, -y-1/2, z-1/2'

loop_
_atom_site_aniso_label
_atom_site_aniso_U_11
_atom_site_aniso_U_22
_atom_site_aniso_U_33
_atom_site_aniso_U_23
_atom_site_aniso_U_13
_atom_site_aniso_U_12
Ru1 0.02568(15) 0.02500(14) 0.02570(14) 0.00034(11) 0.00621(11) 0.00192(11)
I1 0.0486(2) 0.0444(2) 0.03094(14) 0.00464(11) 0.01340(12) 0.00762(13)
I2 0.0489(2) 0.0383(2) 0.0557(2) -0.00341(13) 0.01309(15) 0.01482(13)
C1 0.032(2) 0.032(2) 0.039(2) 0.003(2) 0.007(2) -0.006(2)
C2 0.038(2) 0.034(2) 0.038(2) 0.008(2) 0.011(2) -0.002(2)
C3 0.036(2) 0.049(2) 0.032(2) -0.001(2) 0.013(2) -0.008(2)
C4 0.036(2) 0.042(2) 0.040(2) -0.007(2) 0.021(2) -0.002(2)
C5 0.025(2) 0.038(2) 0.048(2) 0.004(2) 0.012(2) 0.007(2)
C6 0.026(2) 0.041(2) 0.039(2) 0.003(2) 0.007(2) 0.003(2)
C7 0.060(3) 0.057(3) 0.061(3) -0.024(3) 0.030(3) -0.005(3)
C8 0.047(3) 0.037(2) 0.062(3) -0.008(2) 0.005(2) -0.006(2)
C9 0.062(4) 0.054(3) 0.075(4) 0.001(3) 0.009(3) -0.026(3)
C10 0.093(5) 0.068(4) 0.065(4) -0.028(3) 0.026(4) -0.027(4)
P1 0.0274(5) 0.0318(5) 0.0269(4) 0.0027(4) 0.0063(4) -0.0021(4)
N1 0.039(2) 0.040(2) 0.027(2) 0.0026(14) 0.0049(14) -0.006(2)
C11 0.060(3) 0.053(3) 0.039(2) 0.016(2) 0.006(2) -0.002(2)
C12 0.066(3) 0.056(3) 0.039(2) -0.013(2) -0.001(2) -0.008(3)
N2 0.028(2) 0.064(2) 0.035(2) 0.001(2) 0.0100(15) 0.001(2)
C13 0.040(3) 0.156(7) 0.045(3) 0.014(4) 0.024(2) 0.012(4)
C14 0.040(3) 0.132(6) 0.053(3) 0.006(4) 0.010(2) 0.030(4)
N3 0.042(2) 0.036(2) 0.047(2) 0.008(2) 0.003(2) -0.012(2)
C15 0.064(3) 0.037(2) 0.055(3) 0.008(2) 0.019(3) -0.001(2)
C16 0.067(4) 0.059(3) 0.075(4) 0.013(3) 0.008(3) -0.032(3)

loop_
_atom_site_label
_atom_site_type_symbol
_atom_site_fract_x
_atom_site_fract_y
_atom_site_fract_z
_atom_site_U_iso_or_equiv
_atom_site_thermal_displace_type
_atom_site_occupancy
_atom_site_calc_flag
_atom_site_refinement_flags
_atom_site_disorder_group
Ru1 Ru 0.34229(3) 0.19775(2) 0.88937(2) 0.02543(8) Uani 1 d . .
I1 I 0.33517(3) 0.13078(2) 1.05086(2) 0.04065(9) Uani 1 d . .
I2 I 0.18925(4) 0.34177(2) 0.91925(2) 0.04750(10) Uani 1 d . .
C1 C 0.5405(4) 0.2866(3) 0.9083(3) 0.0346(9) Uani 1 d . .
C2 C 0.4541(5) 0.2882(3) 0.8196(3) 0.0364(9) Uani 1 d . .
H2A H 0.4171(5) 0.3417(3) 0.7955(3) 0.044 Uiso 1 calc R .
C3 C 0.4241(5) 0.2115(3) 0.7686(3) 0.0380(9) Uani 1 d . .
H3A H 0.3740(5) 0.2154(3) 0.7102(3) 0.046 Uiso 1 calc R .
C4 C 0.4701(5) 0.1276(3) 0.8059(3) 0.0371(9) Uani 1 d . .
C5 C 0.5426(4) 0.1242(3) 0.8943(3) 0.0362(9) Uani 1 d . .
H5A H 0.5667(4) 0.0699(3) 0.9214(3) 0.043 Uiso 1 calc R .
C6 C 0.5798(4) 0.2039(3) 0.9434(3) 0.0353(9) Uani 1 d . .
H6A H 0.6325(4) 0.2000(3) 1.0012(3) 0.042 Uiso 1 calc R .
C7 C 0.4461(6) 0.0464(4) 0.7489(4) 0.0565(13) Uani 1 d . .
H7A H 0.3948(6) 0.0622(4) 0.6906(4) 0.085 Uiso 1 calc R .
H7B H 0.3918(6) 0.0041(4) 0.7730(4) 0.085 Uiso 1 calc R .
H7C H 0.5366(6) 0.0212(4) 0.7466(4) 0.085 Uiso 1 calc R .
C8 C 0.5839(6) 0.3721(3) 0.9571(4) 0.0499(12) Uani 1 d . .
H8A H 0.5104(6) 0.4161(3) 0.9335(4) 0.060 Uiso 1 calc R .
C9 C 0.7246(6) 0.4036(4) 0.9363(4) 0.065(2) Uani 1 d . .
H9A H 0.7131(6) 0.4065(4) 0.8738(4) 0.097 Uiso 1 calc R .
H9B H 0.7997(6) 0.3628(4) 0.9609(4) 0.097 Uiso 1 calc R .
H9C H 0.7486(6) 0.4610(4) 0.9613(4) 0.097 Uiso 1 calc R .
C10 C 0.5970(8) 0.3661(4) 1.0548(4) 0.074(2) Uani 1 d . .
H10A H 0.6245(8) 0.4225(4) 1.0813(4) 0.111 Uiso 1 calc R .
H10B H 0.6681(8) 0.3230(4) 1.0796(4) 0.111 Uiso 1 calc R .
H10C H 0.5069(8) 0.3490(4) 1.0656(4) 0.111 Uiso 1 calc R .
P1 P 0.12492(11) 0.12739(7) 0.82206(6) 0.0287(2) Uani 1 d . .
N1 N 0.0942(4) 0.1376(2) 0.7129(2) 0.0360(8) Uani 1 d . .
C11 C 0.0867(6) 0.2244(3) 0.6702(3) 0.0517(12) Uani 1 d . .
H11A H 0.1300(6) 0.2680(3) 0.7127(3) 0.078 Uiso 1 calc R .
H11B H -0.0114(6) 0.2397(3) 0.6461(3) 0.078 Uiso 1 calc R .
H11C H 0.1365(6) 0.2222(3) 0.6239(3) 0.078 Uiso 1 calc R .
C12 C 0.0297(6) 0.0680(4) 0.6518(3) 0.0561(13) Uani 1 d . .
H12A H 0.0371(6) 0.0127(4) 0.6825(3) 0.084 Uiso 1 calc R .
H12B H 0.0788(6) 0.0640(4) 0.6053(3) 0.084 Uiso 1 calc R .
H12C H -0.0690(6) 0.0815(4) 0.6276(3) 0.084 Uiso 1 calc R .
N2 N -0.0279(4) 0.1593(3) 0.8454(2) 0.0418(9) Uani 1 d . .
C13 C -0.0457(6) 0.1510(5) 0.9354(3) 0.078(2) Uani 1 d . .
H13A H 0.0331(6) 0.1185(5) 0.9702(3) 0.117 Uiso 1 calc R .
H13B H -0.1331(6) 0.1205(5) 0.9348(3) 0.117 Uiso 1 calc R .
H13C H -0.0487(6) 0.2087(5) 0.9602(3) 0.117 Uiso 1 calc R .
C14 C -0.1418(6) 0.2071(5) 0.7882(4) 0.075(2) Uani 1 d . .
H14A H -0.1245(6) 0.2100(5) 0.7304(4) 0.113 Uiso 1 calc R .
H14B H -0.1463(6) 0.2658(5) 0.8105(4) 0.113 Uiso 1 calc R .
H14C H -0.2307(6) 0.1774(5) 0.7856(4) 0.113 Uiso 1 calc R .
N3 N 0.1199(4) 0.0194(2) 0.8417(2) 0.0429(9) Uani 1 d . .
C15 C 0.2409(6) -0.0359(3) 0.8764(3) 0.0513(12) Uani 1 d . .
H15A H 0.3266(6) -0.0013(3) 0.8859(3) 0.077 Uiso 1 calc R .
H15B H 0.2450(6) -0.0823(3) 0.8354(3) 0.077 Uiso 1 calc R .
H15C H 0.2320(6) -0.0610(3) 0.9311(3) 0.077 Uiso 1 calc R .
C16 C -0.0143(6) -0.0303(4) 0.8258(4) 0.069(2) Uani 1 d . .
H16A H -0.0927(6) 0.0086(4) 0.8025(4) 0.103 Uiso 1 calc R .
H16B H -0.0257(6) -0.0552(4) 0.8801(4) 0.103 Uiso 1 calc R .
H16C H -0.0123(6) -0.0768(4) 0.7845(4) 0.103 Uiso 1 calc R .

loop_
_atom_type_symbol
_atom_type_description
_atom_type_scat_dispersion_real
_atom_type_scat_dispersion_imag
_atom_type_scat_source
C C 0.0033 0.0016 'International Tables Vol C Tables 4.2.6.8 and 6.1.1.4'
H H 0.0000 0.0000 'International Tables Vol C Tables 4.2.6.8 and 6.1.1.4'
N N 0.0061 0.0033 'International Tables Vol C Tables 4.2.6.8 and 6.1.1.4'
P P 0.1023 0.0942 'International Tables Vol C Tables 4.2.6.8 and 6.1.1.4'
Ru Ru -1.2594 0.8363 'International Tables Vol C Tables 4.2.6.8 and 6.1.1.4'
I I -0.4742 1.8119 'International Tables Vol C Tables 4.2.6.8 and 6.1.1.4'

loop_
_geom_angle_atom_site_label_1
_geom_angle_atom_site_label_2
_geom_angle_atom_site_label_3
_geom_angle
_geom_angle_site_symmetry_1
_geom_angle_site_symmetry_3
_geom_angle_publ_flag
C2 Ru1 C5 78.7(2) . . ?
C2 Ru1 C3 37.0(2) . . ?
C5 Ru1 C3 66.1(2) . . ?
C2 Ru1 C6 65.4(2) . . ?
C5 Ru1 C6 37.4(2) . . ?
C3 Ru1 C6 77.4(2) . . ?
C2 Ru1 C4 66.8(2) . . ?
C5 Ru1 C4 36.3(2) . . ?
C3 Ru1 C4 37.0(2) . . ?
C6 Ru1 C4 65.9(2) . . ?
C2 Ru1 C1 37.37(15) . . ?
C5 Ru1 C1 66.3(2) . . ?
C3 Ru1 C1 66.6(2) . . ?
C6 Ru1 C1 35.44(15) . . ?
C4 Ru1 C1 78.4(2) . . ?
C2 Ru1 P1 123.26(12) . . ?
C5 Ru1 P1 117.51(12) . . ?
C3 Ru1 P1 96.78(12) . . ?
C6 Ru1 P1 154.53(11) . . ?
C4 Ru1 P1 94.41(12) . . ?
C1 Ru1 P1 160.61(11) . . ?
C2 Ru1 I2 86.29(12) . . ?
C5 Ru1 I2 153.68(12) . . ?
C3 Ru1 I2 112.62(12) . . ?
C6 Ru1 I2 116.44(11) . . ?
C4 Ru1 I2 149.66(12) . . ?
C1 Ru1 I2 88.66(11) . . ?
P1 Ru1 I2 88.79(3) . . ?
C2 Ru1 I1 144.60(11) . . ?
C5 Ru1 I1 89.61(11) . . ?
C3 Ru1 I1 155.57(12) . . ?
C6 Ru1 I1 85.02(11) . . ?
C4 Ru1 I1 119.67(12) . . ?
C1 Ru1 I1 107.41(10) . . ?
P1 Ru1 I1 91.83(3) . . ?
I2 Ru1 I1 90.303(14) . . ?
C6 C1 C2 116.1(4) . . ?
C6 C1 C8 123.8(4) . . ?
C2 C1 C8 120.0(4) . . ?
C6 C1 Ru1 70.3(2) . . ?
C2 C1 Ru1 67.2(2) . . ?
C8 C1 Ru1 133.5(3) . . ?
C3 C2 C1 122.0(4) . . ?
C3 C2 Ru1 72.9(2) . . ?
C1 C2 Ru1 75.5(2) . . ?
C2 C3 C4 120.3(4) . . ?
C2 C3 Ru1 70.1(2) . . ?
C4 C3 Ru1 72.9(2) . . ?
C5 C4 C3 118.3(4) . . ?
C5 C4 C7 121.9(4) . . ?
C3 C4 C7 119.7(4) . . ?
C5 C4 Ru1 70.0(2) . . ?
C3 C4 Ru1 70.0(2) . . ?
C7 C4 Ru1 134.3(3) . . ?
C4 C5 C6 120.3(4) . . ?
C4 C5 Ru1 73.7(2) . . ?
C6 C5 Ru1 72.5(2) . . ?
C1 C6 C5 122.6(4) . . ?
C1 C6 Ru1 74.3(2) . . ?
C5 C6 Ru1 70.1(2) . . ?
C10 C8 C1 114.1(4) . . ?
C10 C8 C9 111.4(5) . . ?
C1 C8 C9 108.1(4) . . ?
N3 P1 N2 100.3(2) . . ?
N3 P1 N1 105.9(2) . . ?
N2 P1 N1 104.2(2) . . ?
N3 P1 Ru1 114.91(14) . . ?
N2 P1 Ru1 120.39(15) . . ?
N1 P1 Ru1 109.78(13) . . ?
C12 N1 C11 112.4(4) . . ?
C12 N1 P1 123.2(3) . . ?
C11 N1 P1 121.7(3) . . ?
C14 N2 C13 113.4(4) . . ?
C14 N2 P1 126.3(3) . . ?
C13 N2 P1 119.7(3) . . ?
C15 N3 C16 111.7(4) . . ?
C15 N3 P1 125.9(3) . . ?
C16 N3 P1 122.4(4) . . ?

loop_
_geom_bond_atom_site_label_1
_geom_bond_atom_site_label_2
_geom_bond_distance
_geom_bond_site_symmetry_2
_geom_bond_publ_flag
Ru1 C2 2.189(4) . ?
Ru1 C5 2.215(4) . ?
Ru1 C3 2.224(4) . ?
Ru1 C6 2.248(4) . ?
Ru1 C4 2.262(4) . ?
Ru1 C1 2.299(4) . ?
Ru1 P1 2.3657(11) . ?
Ru1 I2 2.7359(4) . ?
Ru1 I1 2.7416(5) . ?
C1 C6 1.385(6) . ?
C1 C2 1.441(6) . ?
C1 C8 1.513(6) . ?
C2 C3 1.400(6) . ?
C3 C4 1.425(6) . ?
C4 C5 1.396(6) . ?
C4 C7 1.506(6) . ?
C5 C6 1.431(6) . ?
C8 C10 1.508(8) . ?
C8 C9 1.544(8) . ?
P1 N3 1.667(4) . ?
P1 N2 1.671(4) . ?
P1 N1 1.673(3) . ?
N1 C12 1.460(6) . ?
N1 C11 1.470(6) . ?
N2 C14 1.438(6) . ?
N2 C13 1.465(6) . ?
N3 C15 1.435(6) . ?
N3 C16 1.467(6) . ?
